data_4078741
loop_
_publ_author_name
'G\"ormen, Meral'
'Pigeon, Pascal'
'Hillard, Elizabeth A.'
'Vessi\`eres, Anne'
'Huch\'e, Michel'
'Richard, Marie-Aude'
'McGlinchey, Michael J.'
'Top, Siden'
'Jaouen, G\'erard'

_publ_section_title
;
 Synthesis and Antiproliferative Effects of [3]Ferrocenophane
 Transposition Products and Pinacols Obtained from McMurry Cross-Coupling
 Reactions
;
_journal_issue 16
_journal_name_full Organometallics
_journal_page_first 5856
_journal_paper_doi 10.1021/om300382h
_journal_volume 31
_journal_year 2012
_chemical_formula_moiety 'C26 H22 Fe1 O1'
_chemical_formula_sum 'C26 H22 Fe O'
_chemical_formula_weight 406.31
_space_group_IT_number 14
_symmetry_cell_setting monoclinic
_symmetry_space_group_name_Hall '-P 2yn'
_symmetry_space_group_name_H-M 'P 1 21/n 1'
_atom_sites_solution_hydrogens geom
_atom_sites_solution_primary direct
_cell_angle_alpha 90
_cell_angle_beta 109.949(7)
_cell_angle_gamma 90
_cell_formula_units_Z 4
_cell_length_a 12.9557(14)
_cell_length_b 9.4401(8)
_cell_length_c 17.110(2)
_cell_measurement_reflns_used 151
_cell_measurement_temperature 200
_cell_measurement_theta_max 22
_cell_measurement_theta_min 4
_cell_volume 1967.0(4)
_computing_cell_refinement 'DENZO/SCALEPACK (Otwinowski & Minor, 1997)'
_computing_data_collection 'COLLECT (Nonius, 2001).'
_computing_data_reduction 'DENZO/SCALEPACK (Otwinowski & Minor, 1997)'
_computing_molecular_graphics 'CAMERON (Watkin et al., 1996)'
_computing_publication_material 'CRYSTALS (Betteridge et al., 2003)'
_computing_structure_refinement 'CRYSTALS (Betteridge et al., 2003)'
_computing_structure_solution 'SIR92 (Altomare et al., 1994)'
_diffrn_ambient_temperature 200
_diffrn_measured_fraction_theta_full 0.995
_diffrn_measured_fraction_theta_max 0.992
_diffrn_measurement_device 'Nonius KappaCCD'
_diffrn_measurement_device_type Area
_diffrn_measurement_method '\f & \w scans'
_diffrn_radiation_monochromator graphite
_diffrn_radiation_type 'Mo K\a'
_diffrn_radiation_wavelength 0.71073
_diffrn_reflns_av_R_equivalents 0.000
_diffrn_reflns_limit_h_max 19
_diffrn_reflns_limit_h_min -19
_diffrn_reflns_limit_k_max 14
_diffrn_reflns_limit_k_min -13
_diffrn_reflns_limit_l_max 25
_diffrn_reflns_limit_l_min -25
_diffrn_reflns_number 25121
_diffrn_reflns_theta_full 30.723
_diffrn_reflns_theta_max 32.003
_diffrn_reflns_theta_min 1.719
_diffrn_standards_number 0
_exptl_absorpt_coefficient_mu 0.780
_exptl_absorpt_correction_T_max 0.91
_exptl_absorpt_correction_T_min 0.87
_exptl_absorpt_correction_type multi-scan
_exptl_absorpt_process_details 'DENZO/SCALEPACK (Otwinowski & Minor, 1997)'
_exptl_crystal_colour yellow
_exptl_crystal_density_diffrn 1.372
_exptl_crystal_density_method 'not measured'
_exptl_crystal_description block
_exptl_crystal_F_000 848
_exptl_crystal_size_max 0.210
_exptl_crystal_size_mid 0.170
_exptl_crystal_size_min 0.120
_refine_diff_density_max 1.34
_refine_diff_density_min -1.17
_refine_ls_extinction_method None
_refine_ls_goodness_of_fit_ref 0.8948
_refine_ls_hydrogen_treatment none
_refine_ls_matrix_type full
_refine_ls_number_parameters 254
_refine_ls_number_reflns 6770
_refine_ls_number_restraints 0
_refine_ls_R_factor_all 0.0849
_refine_ls_R_factor_gt 0.0435
_refine_ls_shift/su_max 0.0010289
_refine_ls_shift/su_mean 0.2210578
_refine_ls_structure_factor_coef Fsqd
_refine_ls_weighting_details
;
 Method= Modified Sheldrick 
 w=1/[\s^2^(F^2^) + ( 0.04P)^2^ + 1.96P] 
 ,where P=(max(Fo^2^,0) + 2Fc^2^)/3 
;
_refine_ls_weighting_scheme calc
_refine_ls_wR_factor_all 0.1058
_refine_ls_wR_factor_gt 0.0893
_refine_ls_wR_factor_ref 0.1058
_reflns_limit_h_max 18
_reflns_limit_h_min -19
_reflns_limit_k_max 14
_reflns_limit_k_min 0
_reflns_limit_l_max 25
_reflns_limit_l_min 0
_reflns_number_gt 4449
_reflns_number_total 6772
_reflns_threshold_expression I>2.0\s(I)
_oxford_diffrn_Wilson_B_factor 1.82
_oxford_diffrn_Wilson_scale 5.52
_oxford_refine_ls_r_factor_ref 0.0849
_oxford_refine_ls_scale 0.4347(5)
_oxford_reflns_number_all 6770
_oxford_reflns_threshold_expression_ref I>-10.0\s(I)
_cod_data_source_file om300382h_si_001.cif
_cod_data_source_block 1
_cod_original_sg_symbol_H-M 'P 21/n '
_cod_original_formula_sum 'C26 H22 Fe1 O1'
_cod_database_code 4078741

loop_
_symmetry_equiv_pos_as_xyz
x,y,z
-x,-y,-z
x+1/2,-y+1/2,z+1/2
-x+1/2,y+1/2,-z+1/2

loop_
_atom_site_label
_atom_site_type_symbol
_atom_site_fract_x
_atom_site_fract_y
_atom_site_fract_z
_atom_site_U_iso_or_equiv
_atom_site_occupancy
_atom_site_adp_type
Fe1 Fe 0.39140(2) 1.12546(3) 0.164108(16) 0.0243 1.0000 Uani
O1 O 0.53714(11) 1.15674(14) 0.41712(9) 0.0313 1.0000 Uani
C1 C 0.51808(14) 0.99148(18) 0.23152(10) 0.0201 1.0000 Uani
C2 C 0.55396(15) 1.0841(2) 0.17864(11) 0.0255 1.0000 Uani
C3 C 0.48473(19) 1.0615(2) 0.09409(12) 0.0367 1.0000 Uani
C4 C 0.40616(18) 0.9559(2) 0.09322(12) 0.0387 1.0000 Uani
C5 C 0.42562(16) 0.9121(2) 0.17738(12) 0.0288 1.0000 Uani
C6 C 0.30201(14) 1.19893(19) 0.23643(12) 0.0248 1.0000 Uani
C7 C 0.37335(16) 1.3072(2) 0.22566(13) 0.0282 1.0000 Uani
C8 C 0.3453(2) 1.3337(2) 0.13814(15) 0.0406 1.0000 Uani
C9 C 0.25658(19) 1.2421(3) 0.09500(13) 0.0449 1.0000 Uani
C10 C 0.22987(15) 1.1600(2) 0.15494(14) 0.0367 1.0000 Uani
C11 C 0.57266(13) 0.97503(17) 0.32735(10) 0.0178 1.0000 Uani
C12 C 0.50053(14) 1.05877(18) 0.36897(10) 0.0205 1.0000 Uani
C13 C 0.38133(15) 1.0124(2) 0.35018(12) 0.0259 1.0000 Uani
C14 C 0.30126(16) 1.1376(2) 0.31842(13) 0.0317 1.0000 Uani
C15 C 0.57423(13) 0.81744(17) 0.35382(10) 0.0192 1.0000 Uani
C16 C 0.57144(15) 0.78148(19) 0.43266(11) 0.0251 1.0000 Uani
C17 C 0.58127(17) 0.6401(2) 0.45908(12) 0.0316 1.0000 Uani
C18 C 0.59647(18) 0.5331(2) 0.40797(13) 0.0351 1.0000 Uani
C19 C 0.60067(18) 0.5676(2) 0.32994(13) 0.0329 1.0000 Uani
C20 C 0.58906(16) 0.70852(19) 0.30273(11) 0.0259 1.0000 Uani
C21 C 0.69154(13) 1.03464(18) 0.35609(10) 0.0197 1.0000 Uani
C22 C 0.71032(16) 1.1814(2) 0.35454(12) 0.0273 1.0000 Uani
C23 C 0.81690(18) 1.2359(2) 0.37977(13) 0.0362 1.0000 Uani
C24 C 0.90692(17) 1.1462(3) 0.40497(14) 0.0430 1.0000 Uani
C25 C 0.88982(16) 1.0004(3) 0.40533(15) 0.0414 1.0000 Uani
C26 C 0.78293(15) 0.9451(2) 0.38164(12) 0.0293 1.0000 Uani
H21 H 0.6127 1.1501 0.1970 0.0428(14) 1.0000 Uiso
H31 H 0.4905 1.1096 0.0467 0.0428(14) 1.0000 Uiso
H41 H 0.3504 0.9207 0.0452 0.0428(14) 1.0000 Uiso
H51 H 0.3848 0.8427 0.1947 0.0428(14) 1.0000 Uiso
H71 H 0.4298 1.3534 0.2689 0.0428(14) 1.0000 Uiso
H81 H 0.3792 1.4005 0.1133 0.0428(14) 1.0000 Uiso
H91 H 0.2214 1.2373 0.0364 0.0428(14) 1.0000 Uiso
H101 H 0.1738 1.0898 0.1430 0.0428(14) 1.0000 Uiso
H131 H 0.3733 0.9761 0.3996 0.0428(14) 1.0000 Uiso
H132 H 0.3640 0.9405 0.3089 0.0428(14) 1.0000 Uiso
H141 H 0.3210 1.2105 0.3591 0.0428(14) 1.0000 Uiso
H142 H 0.2291 1.1056 0.3111 0.0428(14) 1.0000 Uiso
H161 H 0.5627 0.8539 0.4685 0.0428(14) 1.0000 Uiso
H171 H 0.5775 0.6171 0.5121 0.0428(14) 1.0000 Uiso
H181 H 0.6039 0.4374 0.4262 0.0428(14) 1.0000 Uiso
H191 H 0.6115 0.4951 0.2949 0.0428(14) 1.0000 Uiso
H201 H 0.5912 0.7307 0.2491 0.0428(14) 1.0000 Uiso
H221 H 0.6496 1.2444 0.3361 0.0428(14) 1.0000 Uiso
H231 H 0.8277 1.3355 0.3796 0.0428(14) 1.0000 Uiso
H241 H 0.9793 1.1836 0.4218 0.0428(14) 1.0000 Uiso
H251 H 0.9510 0.9380 0.4218 0.0428(14) 1.0000 Uiso
H261 H 0.7725 0.8456 0.3829 0.0428(14) 1.0000 Uiso

loop_
_atom_site_aniso_label
_atom_site_aniso_U_11
_atom_site_aniso_U_22
_atom_site_aniso_U_33
_atom_site_aniso_U_23
_atom_site_aniso_U_13
_atom_site_aniso_U_12
Fe1 0.02379(13) 0.02471(14) 0.02158(12) -0.00298(10) 0.00407(9) 0.00896(11)
O1 0.0353(7) 0.0303(7) 0.0338(7) -0.0138(6) 0.0189(6) -0.0067(6)
C1 0.0221(8) 0.0184(8) 0.0201(8) -0.0021(6) 0.0076(6) 0.0052(6)
C2 0.0277(9) 0.0303(9) 0.0212(8) 0.0038(7) 0.0120(7) 0.0094(7)
C3 0.0472(12) 0.0448(12) 0.0204(9) 0.0031(8) 0.0143(8) 0.0232(10)
C4 0.0432(12) 0.0397(12) 0.0236(9) -0.0136(8) -0.0013(8) 0.0182(10)
C5 0.0274(9) 0.0238(9) 0.0301(9) -0.0099(7) 0.0033(7) 0.0044(7)
C6 0.0193(8) 0.0217(9) 0.0331(9) -0.0037(7) 0.0084(7) 0.0057(7)
C7 0.0280(9) 0.0216(9) 0.0387(10) -0.0044(8) 0.0160(8) 0.0040(7)
C8 0.0482(13) 0.0323(11) 0.0506(13) 0.0131(10) 0.0288(11) 0.0191(10)
C9 0.0398(12) 0.0573(15) 0.0312(11) 0.0020(10) 0.0038(9) 0.0298(11)
C10 0.0195(9) 0.0397(12) 0.0433(12) -0.0096(9) 0.0009(8) 0.0078(8)
C11 0.0193(7) 0.0163(7) 0.0189(7) -0.0004(6) 0.0079(6) -0.0005(6)
C12 0.0242(8) 0.0185(8) 0.0213(8) 0.0005(6) 0.0109(7) -0.0002(6)
C13 0.0238(8) 0.0243(9) 0.0340(9) -0.0009(7) 0.0154(7) -0.0023(7)
C14 0.0265(9) 0.0332(10) 0.0420(11) 0.0000(9) 0.0200(8) 0.0042(8)
C15 0.0193(7) 0.0158(7) 0.0226(8) -0.0011(6) 0.0073(6) -0.0017(6)
C16 0.0304(9) 0.0232(9) 0.0232(8) 0.0001(7) 0.0111(7) 0.0000(7)
C17 0.0387(10) 0.0277(10) 0.0288(9) 0.0078(8) 0.0120(8) -0.0005(8)
C18 0.0439(12) 0.0195(9) 0.0392(11) 0.0063(8) 0.0107(9) 0.0014(8)
C19 0.0442(11) 0.0177(8) 0.0356(11) -0.0018(8) 0.0121(9) 0.0032(8)
C20 0.0343(10) 0.0202(8) 0.0252(8) -0.0008(7) 0.0126(7) 0.0007(7)
C21 0.0185(7) 0.0232(8) 0.0190(7) 0.0001(6) 0.0086(6) -0.0022(6)
C22 0.0311(10) 0.0246(9) 0.0288(9) 0.0003(7) 0.0136(8) -0.0048(8)
C23 0.0423(12) 0.0364(11) 0.0337(10) -0.0054(9) 0.0177(9) -0.0189(9)
C24 0.0271(10) 0.0653(16) 0.0338(11) 0.0030(10) 0.0069(8) -0.0220(10)
C25 0.0204(9) 0.0550(14) 0.0458(13) 0.0124(11) 0.0074(9) 0.0007(9)
C26 0.0218(8) 0.0311(10) 0.0338(10) 0.0056(8) 0.0081(7) 0.0005(8)

loop_
_atom_type_symbol
_atom_type_scat_dispersion_real
_atom_type_scat_dispersion_imag
_atom_type_scat_Cromer_Mann_a1
_atom_type_scat_Cromer_Mann_b1
_atom_type_scat_Cromer_Mann_a2
_atom_type_scat_Cromer_Mann_b2
_atom_type_scat_Cromer_Mann_a3
_atom_type_scat_Cromer_Mann_b3
_atom_type_scat_Cromer_Mann_a4
_atom_type_scat_Cromer_Mann_b4
_atom_type_scat_Cromer_Mann_c
_atom_type_scat_source
C 0.0033 0.0016 2.3100 20.8439 1.0200 10.2075 1.5886 0.5687 0.8650 51.6512 0.2156 'International Tables Vol C 4.2.6.8 and 6.1.1.4'
H 0.0000 0.0000 0.4930 10.5109 0.3229 26.1257 0.1402 3.1424 0.0408 57.7998 0.0030 'International Tables Vol C 4.2.6.8 and 6.1.1.4'
Fe 0.3463 0.8444 11.7695 4.7611 7.3573 0.3072 3.5222 15.3535 2.3045 76.8805 1.0369 'International Tables Vol C 4.2.6.8 and 6.1.1.4'
O 0.0106 0.0060 3.0485 13.2771 2.2868 5.7011 1.5463 0.3239 0.8670 32.9089 0.2508 'International Tables Vol C 4.2.6.8 and 6.1.1.4'

loop_
_geom_angle_atom_site_label_1
_geom_angle_atom_site_label_2
_geom_angle_atom_site_label_3
_geom_angle
_geom_angle_publ_flag
C1 Fe1 C2 40.70(7) yes
C1 Fe1 C3 68.66(7) yes
C2 Fe1 C3 40.61(7) yes
C1 Fe1 C4 68.87(7) yes
C2 Fe1 C4 68.21(8) yes
C3 Fe1 C4 40.37(10) yes
C1 Fe1 C5 40.95(7) yes
C2 Fe1 C5 68.31(8) yes
C3 Fe1 C5 68.32(9) yes
C4 Fe1 C5 40.84(8) yes
C1 Fe1 C6 111.50(7) yes
C2 Fe1 C6 137.78(7) yes
C3 Fe1 C6 177.17(9) yes
C4 Fe1 C6 142.45(9) yes
C5 Fe1 C6 113.78(8) yes
C1 Fe1 C7 115.26(7) yes
C2 Fe1 C7 112.47(8) yes
C3 Fe1 C7 136.86(9) yes
C4 Fe1 C7 174.74(9) yes
C5 Fe1 C7 144.42(8) yes
C1 Fe1 C8 144.67(9) yes
C2 Fe1 C8 114.46(9) yes
C3 Fe1 C8 109.80(9) yes
C4 Fe1 C8 133.99(9) yes
C5 Fe1 C8 173.75(9) yes
C1 Fe1 C9 174.74(9) yes
C2 Fe1 C9 142.83(9) yes
C3 Fe1 C9 111.91(9) yes
C4 Fe1 C9 107.97(8) yes
C5 Fe1 C9 133.98(9) yes
C1 Fe1 C10 136.33(8) yes
C2 Fe1 C10 176.99(8) yes
C3 Fe1 C10 141.28(9) yes
C4 Fe1 C10 111.91(9) yes
C5 Fe1 C10 109.68(9) yes
C6 Fe1 C7 40.37(7) yes
C6 Fe1 C8 68.33(8) yes
C7 Fe1 C8 40.77(9) yes
C6 Fe1 C9 68.20(8) yes
C7 Fe1 C9 68.16(9) yes
C8 Fe1 C9 40.49(10) yes
C6 Fe1 C10 40.48(8) yes
C7 Fe1 C10 67.71(8) yes
C8 Fe1 C10 67.77(9) yes
C9 Fe1 C10 40.17(10) yes
Fe1 C1 C2 69.29(10) yes
Fe1 C1 C5 68.66(10) yes
C2 C1 C5 106.57(15) yes
Fe1 C1 C11 129.31(11) yes
C2 C1 C11 126.35(15) yes
C5 C1 C11 127.00(16) yes
C1 C2 Fe1 70.00(10) yes
C1 C2 C3 108.52(18) yes
Fe1 C2 C3 69.31(11) yes
C1 C2 H21 125.6 no
Fe1 C2 H21 125.6 no
C3 C2 H21 125.8 no
C2 C3 Fe1 70.08(11) yes
C2 C3 C4 108.30(18) yes
Fe1 C3 C4 69.60(12) yes
C2 C3 H31 125.7 no
Fe1 C3 H31 125.9 no
C4 C3 H31 126.0 no
C3 C4 Fe1 70.03(11) yes
C3 C4 C5 108.15(17) yes
Fe1 C4 C5 69.66(10) yes
C3 C4 H41 125.8 no
Fe1 C4 H41 125.9 no
C5 C4 H41 126.0 no
C1 C5 C4 108.46(18) yes
C1 C5 Fe1 70.39(10) yes
C4 C5 Fe1 69.50(11) yes
C1 C5 H51 125.7 no
C4 C5 H51 125.8 no
Fe1 C5 H51 125.9 no
Fe1 C6 C7 69.31(11) yes
Fe1 C6 C10 69.36(11) yes
C7 C6 C10 107.00(18) yes
Fe1 C6 C14 126.99(12) yes
C7 C6 C14 126.74(17) yes
C10 C6 C14 126.26(18) yes
C6 C7 Fe1 70.33(10) yes
C6 C7 C8 108.27(18) yes
Fe1 C7 C8 69.26(11) yes
C6 C7 H71 125.9 no
Fe1 C7 H71 125.9 no
C8 C7 H71 125.8 no
C7 C8 Fe1 69.97(11) yes
C7 C8 C9 107.86(19) yes
Fe1 C8 C9 69.91(12) yes
C7 C8 H81 126.3 no
Fe1 C8 H81 126.0 no
C9 C8 H81 125.8 no
C8 C9 Fe1 69.60(12) yes
C8 C9 C10 108.00(18) yes
Fe1 C9 C10 70.22(11) yes
C8 C9 H91 126.0 no
Fe1 C9 H91 126.0 no
C10 C9 H91 126.0 no
C6 C10 C9 108.88(19) yes
C6 C10 Fe1 70.16(10) yes
C9 C10 Fe1 69.60(12) yes
C6 C10 H101 125.6 no
C9 C10 H101 125.5 no
Fe1 C10 H101 125.7 no
C1 C11 C12 107.53(13) yes
C1 C11 C15 111.03(13) yes
C12 C11 C15 107.52(13) yes
C1 C11 C21 110.02(13) yes
C12 C11 C21 110.72(13) yes
C15 C11 C21 109.98(13) yes
C11 C12 O1 122.23(15) yes
C11 C12 C13 118.40(14) yes
O1 C12 C13 119.34(16) yes
C12 C13 C14 111.34(15) yes
C12 C13 H131 109.0 no
C14 C13 H131 109.0 no
C12 C13 H132 109.0 no
C14 C13 H132 109.0 no
H131 C13 H132 109.5 no
C13 C14 C6 113.65(15) yes
C13 C14 H141 108.4 no
C6 C14 H141 108.4 no
C13 C14 H142 108.4 no
C6 C14 H142 108.4 no
H141 C14 H142 109.5 no
C11 C15 C16 120.66(15) yes
C11 C15 C20 120.71(15) yes
C16 C15 C20 118.36(16) yes
C15 C16 C17 120.76(17) yes
C15 C16 H161 119.6 no
C17 C16 H161 119.6 no
C16 C17 C18 120.31(18) yes
C16 C17 H171 119.9 no
C18 C17 H171 119.8 no
C17 C18 C19 119.50(17) yes
C17 C18 H181 120.2 no
C19 C18 H181 120.3 no
C18 C19 C20 120.36(18) yes
C18 C19 H191 119.9 no
C20 C19 H191 119.8 no
C15 C20 C19 120.69(17) yes
C15 C20 H201 119.6 no
C19 C20 H201 119.7 no
C11 C21 C22 120.62(15) yes
C11 C21 C26 121.50(15) yes
C22 C21 C26 117.85(16) yes
C21 C22 C23 121.03(18) yes
C21 C22 H221 119.5 no
C23 C22 H221 119.5 no
C22 C23 C24 120.61(19) yes
C22 C23 H231 119.7 no
C24 C23 H231 119.7 no
C23 C24 C25 119.12(18) yes
C23 C24 H241 120.4 no
C25 C24 H241 120.5 no
C24 C25 C26 120.6(2) yes
C24 C25 H251 119.7 no
C26 C25 H251 119.7 no
C25 C26 C21 120.82(19) yes
C25 C26 H261 119.6 no
C21 C26 H261 119.6 no

loop_
_geom_bond_atom_site_label_1
_geom_bond_atom_site_label_2
_geom_bond_distance
_geom_bond_publ_flag
Fe1 C1 2.0814(16) yes
Fe1 C2 2.0718(18) yes
Fe1 C3 2.062(2) yes
Fe1 C4 2.0560(19) yes
Fe1 C5 2.0580(19) yes
Fe1 C6 2.0812(19) yes
Fe1 C7 2.0676(18) yes
Fe1 C8 2.058(2) yes
Fe1 C9 2.062(2) yes
Fe1 C10 2.070(2) yes
O1 C12 1.222(2) yes
C1 C2 1.444(3) yes
C1 C5 1.448(2) yes
C1 C11 1.556(2) yes
C2 C3 1.434(3) yes
C2 H21 0.950 no
C3 C4 1.421(3) yes
C3 H31 0.954 no
C4 C5 1.435(3) yes
C4 H41 0.950 no
C5 H51 0.951 no
C6 C7 1.432(3) yes
C6 C10 1.436(3) yes
C6 C14 1.520(3) yes
C7 C8 1.437(3) yes
C7 H71 0.950 no
C8 C9 1.426(4) yes
C8 H81 0.948 no
C9 C10 1.419(4) yes
C9 H91 0.950 no
C10 H101 0.952 no
C11 C12 1.568(2) yes
C11 C15 1.553(2) yes
C11 C21 1.554(2) yes
C12 C13 1.530(2) yes
C13 C14 1.544(3) yes
C13 H131 0.950 no
C13 H132 0.950 no
C14 H141 0.950 no
C14 H142 0.950 no
C15 C16 1.403(2) yes
C15 C20 1.405(2) yes
C16 C17 1.401(3) yes
C16 H161 0.951 no
C17 C18 1.393(3) yes
C17 H171 0.951 no
C18 C19 1.393(3) yes
C18 H181 0.950 no
C19 C20 1.401(3) yes
C19 H191 0.951 no
C20 H201 0.950 no
C21 C22 1.409(3) yes
C21 C26 1.398(2) yes
C22 C23 1.397(3) yes
C22 H221 0.950 no
C23 C24 1.386(3) yes
C23 H231 0.950 no
C24 C25 1.394(3) yes
C24 H241 0.951 no
C25 C26 1.404(3) yes
C25 H251 0.950 no
C26 H261 0.951 no
